data_7711846
loop_
_publ_author_name
'Shekurov, Ruslan P.'
'Zagidullin, Almaz A.'
'Khrizanforov, Mikhail N.'
'Islamov, Daut R.'
'Gerasimova, Tatiana P.'
'Akhmatkhanova, Farida F.'
'Miluykov, Vasily A.'

_publ_section_title
;
 Ferrocene-based <i>P</i>-chiral amidophosphinate: stereoselective
 synthesis and X-ray structural study.
;
_journal_name_full 'Dalton transactions (Cambridge, England : 2003)'
_journal_paper_doi 10.1039/d2dt02930h
_journal_year 2022
_chemical_absolute_configuration ad
_chemical_formula_moiety 'C24 H33 Fe N2 O P'
_chemical_formula_sum 'C24 H33 Fe N2 O P'
_chemical_formula_weight 452.34
_space_group_crystal_system monoclinic
_space_group_IT_number 4
_space_group_name_Hall 'P 2yb'
_space_group_name_H-M_alt 'P 1 21 1'
_atom_sites_solution_hydrogens geom
_atom_sites_solution_primary dual
_audit_creation_date 2022-11-01
_audit_creation_method
;
Olex2 1.5
(compiled 2022.04.07 svn.rca3783a0 for OlexSys, GUI svn.r6498)
;
_audit_update_record
;
2022-11-01 deposited with the CCDC.	2022-11-22 downloaded from the CCDC.
;
_cell_angle_alpha 90
_cell_angle_beta 93.0260(10)
_cell_angle_gamma 90
_cell_formula_units_Z 4
_cell_length_a 10.43980(10)
_cell_length_b 11.36250(10)
_cell_length_c 19.06660(10)
_cell_measurement_reflns_used 44456
_cell_measurement_temperature 99.9(10)
_cell_measurement_theta_max 75.7730
_cell_measurement_theta_min 2.3010
_cell_volume 2258.57(3)
_computing_cell_refinement 'CrysAlisPro 1.171.40.84a (Rigaku OD, 2020)'
_computing_data_collection 'CrysAlisPro 1.171.40.84a (Rigaku OD, 2020)'
_computing_data_reduction 'CrysAlisPro 1.171.40.84a (Rigaku OD, 2020)'
_computing_molecular_graphics 'Olex2 1.5 (Dolomanov et al., 2009)'
_computing_publication_material 'Olex2 1.5 (Dolomanov et al., 2009)'
_computing_structure_refinement 'SHELXL 2019/2 (Sheldrick, 2015)'
_computing_structure_solution 'SHELXT 2014/5 (Sheldrick, 2014)'
_diffrn_ambient_temperature 100
_diffrn_detector_area_resol_mean 10.0000
_diffrn_detector_type HyPix
_diffrn_measured_fraction_theta_full 1.000
_diffrn_measured_fraction_theta_max 0.973
_diffrn_measurement_details
;
List of Runs (angles in degrees, time in seconds):

  # Type    Start    End  Width  t~exp~   \w     \q     \k     \f   Frames
#--------------------------------------------------------------------------
  1  \w     29.00  55.00   0.50    0.10    --   52.00  77.00  72.98   52
  2  \w     33.00  59.00   0.50    0.10    --   56.00  77.00 111.73   52
  3  \w     96.00 128.00   0.50    0.10    --   56.00  77.00 111.73   64
  4  \w     84.00 125.00   0.50    0.10    --   52.00  77.00  72.98   82
  5  \w     45.00  74.00   0.50    0.10    --   68.00  77.00  46.57   58
  6  \w     42.00  68.00   0.50    0.10    --   64.00  77.00  14.66   52
  7  \w     45.00  71.00   0.50    0.10    --   68.00  77.00  82.88   52
  8  \w    103.00 129.00   0.50    0.10    --   68.00  77.00  46.57   52
  9  \w    115.00 140.00   0.50    0.10    --   68.00  75.00 -24.97   50
 10  \w     37.00  86.00   0.50    0.10    --   60.00  77.00 -31.11   98
 11  \w     46.00  72.00   0.50    0.10    --   68.00  77.00 -58.84   52
 12  \w     46.00  73.00   0.50    0.10    --   68.00  75.00 -81.45   54
 13  \w     46.00  72.00   0.50    0.10    --   68.00  75.00 -24.97   52
 14  \w     34.00  64.00   0.50    0.10    --   56.00  75.00 -93.22   60
 15  \w     69.00  95.00   0.50    0.10    --   56.00  75.00 -93.22   52
 16  \w     33.00  81.00   0.50    0.10    --   56.00  77.00-177.51   96
 17  \w     42.00  67.00   0.50    0.10    --   64.00  75.00-147.53   50
 18  \w     46.00  77.00   0.50    0.10    --   64.00  71.00-128.74   62
 19  \w     52.00  78.00   0.50    0.10    --   72.00  70.00  23.26   52
 20  \w     39.00  75.00   0.50    0.10    --   60.00  72.00  15.14   72
 21  \w     45.00  97.00   0.50    0.10    --   47.45  37.00  30.00  104
 22  \w     44.00  72.00   0.50    0.10    --   64.00  73.00 146.14   56
 23  \w     91.00 135.00   0.50    0.10    --   64.00  73.00 146.14   88
 24  \w    -61.00 -36.00   0.50    0.20    -- -105.86  61.00  60.00   50
 25  \w    -76.00 -35.00   0.50    0.20    -- -105.86 105.00 115.00   82
 26  \w   -122.00 -83.00   0.50    0.20    -- -105.86 140.00 167.13   78
 27  \w   -106.00 -80.00   0.50    0.20    -- -105.86 105.00 115.00   52
 28  \w   -111.00 -71.00   0.50    0.20    -- -105.86 125.00  60.00   80
 29  \w    -70.00 -34.00   0.50    0.20    -- -105.86  61.00 -90.00   72
 30  \w    -83.00 -19.00   0.50    0.10    --  -47.45 105.00 115.00  128
 31  \w    -41.00 -15.00   0.50    0.10    --    8.00 129.00 112.67   52
 32  \w     -9.00  16.00   0.50    0.10    --   24.00 101.00 125.99   50
 33  \w      6.00  31.00   0.50    0.10    --   36.00  93.00 138.02   50
 34  \w     17.00  42.00   0.50    0.10    --   44.00  87.00 178.04   50
 35  \w     17.00  42.00   0.50    0.10    --   44.00  86.00  16.23   50
 36  \w    -27.00  -2.00   0.50    0.10    --   12.00 109.00 -64.29   50
 37  \w     -5.00  26.00   0.50    0.10    --   24.00  97.00-100.74   62
 38  \w     12.00  37.00   0.50    0.10    --   40.00  88.00-114.32   50
 39  \w     17.00  42.00   0.50    0.10    --   44.00  86.00 -14.38   50
 40  \w    125.00 151.00   0.50    0.20    --  105.86 105.00 115.00   52
 41  \w     71.00  96.00   0.50    0.20    --  105.86 -77.00-150.00   50
 42  \w     35.00  60.00   0.50    0.20    --  105.86 -77.00-150.00   50
 43  \w    -23.00  61.00   0.50    0.10    --   47.45 -57.00  60.00  168
 44  \w     33.00 100.00   0.50    0.20    --  105.86 -77.00  90.00  134
 45  \w     34.00 105.00   0.50    0.20    --  105.86 -77.00   0.00  142
 46  \w     35.00  60.00   0.50    0.20    --  105.86 -94.00 -30.00   50
 47  \w     59.00 106.00   0.50    0.20    --  105.86-105.00  14.00   94
 48  \w     36.00  98.00   0.50    0.20    --  105.86 -94.00 -60.00  124
 49  \w     36.00 104.00   0.50    0.20    --  105.86 -94.00-120.00  136
 50  \w     35.00 105.00   0.50    0.20    --  105.86-125.00-150.00  140
 51  \w     70.00 103.00   0.50    0.20    --  105.86 -94.00 -30.00   66
 52  \w     12.00  57.00   0.50    0.10    --   47.45-105.00  14.00   90
 53  \w    -92.00 -67.00   0.50    0.20    --  -84.00 -62.00 -73.90   50
 54  \w   -125.00 -81.00   0.50    0.20    -- -104.00 -79.00 -67.73   88
 55  \w   -162.00-111.00   0.50    0.20    --  -92.00 -77.00 -62.81  102
 56  \w   -177.00-152.00   0.50    0.20    -- -104.00 -79.00 -67.73   50
 57  \w   -168.00 -74.00   0.50    0.20    --  -96.00 -77.00 -45.40  188
 58  \w   -160.00 -73.00   0.50    0.20    --  -96.00 -77.00-104.96  174
 59  \w   -168.00 -73.00   0.50    0.20    --  -96.00 -77.00-125.17  190
 60  \w    -91.00 -65.00   0.50    0.20    --  -88.00 -77.00 -91.01   52
 61  \w   -101.00 -69.00   0.50    0.20    --  -92.00 -77.00 -62.81   64
 62  \w    -79.00 -53.00   0.50    0.10    --  -76.00 -76.00 -93.43   52
 63  \w   -148.00 -73.00   0.50    0.20    --  -96.00 -76.00  19.05  150
 64  \w   -162.00-136.00   0.50    0.20    --  -96.00 -76.00  77.73   52
 65  \w   -176.00 -83.00   0.50    0.20    -- -105.86 -76.00 136.66  186
 66  \w   -101.00 -70.00   0.50    0.20    --  -92.00 -74.00 177.90   62
 67  \w    -99.00 -69.00   0.50    0.20    --  -92.00 -76.00 146.23   60
 68  \w   -130.00-105.00   0.50    0.20    --  -92.00 -76.00 146.23   50
 69  \w   -163.00-106.00   0.50    0.20    --  -92.00 -74.00 177.90  114
 70  \w    -84.00 -58.00   0.50    0.20    --  -80.00 -74.00 149.28   52
 71  \w    -80.00 -54.00   0.50    0.10    --  -76.00 -74.00 100.39   52
 72  \w   -100.00 -74.00   0.50    0.20    --  -96.00 -76.00  77.73   52
 73  \w    -68.00 -38.00   0.50    0.10    --  -60.00 -74.00  18.43   60
 74  \w   -113.00 -71.00   0.50    0.20    --  -92.00 -73.00 157.27   84
 75  \w   -165.00 -70.00   0.50    0.20    --  -92.00 -75.00  37.09  190
 76  \w    -85.00 -59.00   0.50    0.20    --  -80.00 -73.00  39.21   52
 77  \w    -93.00 -60.00   0.50    0.20    --  -80.00 -73.00 175.26   66
 78  \w   -154.00-128.00   0.50    0.20    --  -92.00 -73.00 157.27   52
 79  \w   -108.00 -66.00   0.50    0.20    --  -88.00 -74.00 -10.02   84
 80  \w    -86.00 -60.00   0.50    0.20    --  -80.00 -73.00  93.72   52
 81  \w   -145.00-114.00   0.50    0.20    --  -92.00 -73.00-100.84   62
 82  \w    -83.00 -58.00   0.50    0.20    --  -80.00 -74.00-155.04   50
 83  \w    -78.00 -46.00   0.50    0.10    --  -68.00 -74.00-140.40   64
 84  \w    -98.00 -72.00   0.50    0.20    --  -92.00 -73.00-100.84   52
 85  \w    -85.00 -59.00   0.50    0.20    --  -80.00 -73.00 -42.04   52
 86  \w    -99.00 -67.00   0.50    0.20    --  -88.00 -73.00 -22.22   64
 87  \w   -140.00-115.00   0.50    0.20    --  -88.00 -73.00 -22.22   50
 88  \w   -149.00-123.00   0.50    0.20    --  -80.00 -70.00-144.87   52
 89  \w    -85.00 -59.00   0.50    0.20    --  -80.00 -72.00  77.45   52
 90  \w    -73.00 -48.00   0.50    0.10    --  -68.00 -71.00 115.92   50
 91  \w    -76.00 -51.00   0.50    0.10    --  -72.00 -72.00 158.84   50
 92  \w   -161.00 -67.00   0.50    0.20    --  -88.00 -72.00 125.81  188
 93  \w   -164.00 -73.00   0.50    0.20    --  -92.00 -70.00  48.31  182
 94  \w   -163.00 -79.00   0.50    0.20    --  -96.00 -67.00 -32.42  168
 95  \w    -91.00 -60.00   0.50    0.20    --  -80.00 -70.00-144.87   62
 96  \w   -167.00 -77.00   0.50    0.20    --  -96.00 -67.00-171.45  180
 97  \w   -146.00-120.00   0.50    0.20    --  -96.00 -68.00-148.78   52
 98  \w   -117.00 -77.00   0.50    0.20    --  -96.00 -68.00-148.78   80
 99  \w   -142.00 -78.00   0.50    0.20    --  -96.00 -65.00  74.65  128
100  \w    -94.00 -66.00   0.50    0.20    --  -84.00 -65.00 100.21   56
101  \w   -103.00 -78.00   0.50    0.20    --  -96.00 -64.00 100.04   50
102  \w   -164.00 -80.00   0.50    0.20    --  -96.00 -64.00  86.12  168
103  \w   -157.00-131.00   0.50    0.20    --  -96.00 -64.00 100.04   52
104  \w   -135.00 -98.00   0.50    0.20    -- -105.86-105.00  14.00   74
105  \w    -41.00 -14.00   0.50    0.10    --  -40.00 -83.00 -81.86   54
;
_diffrn_measurement_device 'four-circle diffractometer'
_diffrn_measurement_device_type 'XtaLAB Synergy, Single source at home/near, HyPix'
_diffrn_measurement_method '\w scans'
_diffrn_radiation_type CuK\a
_diffrn_radiation_wavelength 1.54184
_diffrn_reflns_av_R_equivalents 0.0858
_diffrn_reflns_av_unetI/netI 0.0382
_diffrn_reflns_Laue_measured_fraction_full 1.000
_diffrn_reflns_Laue_measured_fraction_max 0.973
_diffrn_reflns_limit_h_max 12
_diffrn_reflns_limit_h_min -13
_diffrn_reflns_limit_k_max 14
_diffrn_reflns_limit_k_min -14
_diffrn_reflns_limit_l_max 23
_diffrn_reflns_limit_l_min -23
_diffrn_reflns_number 65402
_diffrn_reflns_point_group_measured_fraction_full 1.000
_diffrn_reflns_point_group_measured_fraction_max 0.954
_diffrn_reflns_theta_full 67.684
_diffrn_reflns_theta_max 76.718
_diffrn_reflns_theta_min 2.321
_exptl_absorpt_coefficient_mu 6.147
_exptl_absorpt_correction_T_max 1.000
_exptl_absorpt_correction_T_min 0.137
_exptl_absorpt_correction_type gaussian
_exptl_absorpt_process_details
;
CrysAlisPro 1.171.40.84a (Rigaku Oxford Diffraction, 2020)
Numerical absorption correction based on gaussian integration over
a multifaceted crystal model
Empirical absorption correction using spherical harmonics,
implemented in SCALE3 ABSPACK scaling algorithm.
;
_exptl_crystal_colour orange
_exptl_crystal_colour_primary orange
_exptl_crystal_density_diffrn 1.330
_exptl_crystal_description plate
_exptl_crystal_F_000 960
_exptl_crystal_size_max 0.392
_exptl_crystal_size_mid 0.273
_exptl_crystal_size_min 0.052
_refine_diff_density_max 0.268
_refine_diff_density_min -0.484
_refine_diff_density_rms 0.063
_refine_ls_abs_structure_details
;
 Classical Flack method preferred over Parsons because s.u. lower.
;
_refine_ls_abs_structure_Flack -0.006(3)
_refine_ls_extinction_method none
_refine_ls_goodness_of_fit_ref 1.051
_refine_ls_hydrogen_treatment constr
_refine_ls_matrix_type full
_refine_ls_number_parameters 553
_refine_ls_number_reflns 9084
_refine_ls_number_restraints 7
_refine_ls_restrained_S_all 1.051
_refine_ls_R_factor_all 0.0415
_refine_ls_R_factor_gt 0.0394
_refine_ls_shift/su_max 0.001
_refine_ls_shift/su_mean 0.000
_refine_ls_structure_factor_coef Fsqd
_refine_ls_weighting_details 'w=1/[\s^2^(Fo^2^)+(0.0598P)^2^+1.1978P] where P=(Fo^2^+2Fc^2^)/3'
_refine_ls_weighting_scheme calc
_refine_ls_wR_factor_gt 0.0960
_refine_ls_wR_factor_ref 0.0969
_reflns_Friedel_coverage 0.863
_reflns_Friedel_fraction_full 0.999
_reflns_Friedel_fraction_max 0.932
_reflns_number_gt 8740
_reflns_number_total 9084
_reflns_threshold_expression 'I > 2\s(I)'
_cod_data_source_file d2dt02930h2.cif
_cod_data_source_block mil462_corr
_cod_database_code 7711846
_shelx_shelxl_version_number 2019/2
_shelx_space_group_comment
;
The symmetry employed for this shelxl refinement is uniquely defined
by the following loop, which should always be used as a source of
symmetry information in preference to the above space-group names.
They are only intended as comments.
;
_olex2_refinement_description
;
1. Fixed Uiso
 At 1.2 times of:
  All C(H) groups, All C(H,H) groups
 At 1.5 times of:
  All C(H,H,H) groups
2. Rigid body (RIGU) restrains
 C22B, C23B, C22C, C23C
 with sigma for 1-2 distances of 0.001 and sigma for 1-3 distances of 0.001
3. Others
 Sof(C22C)=Sof(H22C)=Sof(H22D)=Sof(C23C)=Sof(H23D)=Sof(H23E)=Sof(H23F)=1-FVAR(1)
 Sof(C22B)=Sof(H22A)=Sof(H22B)=Sof(C23B)=Sof(H23A)=Sof(H23B)=Sof(H23C)=FVAR(1)
4.a Ternary CH refined with riding coordinates:
 C16A(H16A), C16B(H16B)
4.b Secondary CH2 refined with riding coordinates:
 C20A(H20C,H20D), C20B(H20A,H20B), C22A(H22E,H22F), C22B(H22A,H22B), C22C(H22C,
 H22D)
4.c Aromatic/amide H refined with riding coordinates:
 C29A(H29A), C11A(H11A), C8A(H8A), C25A(H25A), C9B(H9B), C29B(H29B), C9A(H9A),
 C28A(H28A), C26A(H26A), C10A(H10A), C12A(H12A), C11B(H11B), C10B(H10B),
 C8B(H8B), C14A(H14A), C15A(H15A), C12B(H12B), C14B(H14B), C13A(H13A),
 C27A(H27A), C15B(H15B), C28B(H28B), C13B(H13B), C25B(H25B), C27B(H27B),
 C26B(H26B)
4.d Idealised Me refined as rotating group:
 C17A(H17D,H17E,H17F), C18A(H18D,H18E,H18F), C17B(H17A,H17B,H17C), C19A(H19D,
 H19E,H19F), C23A(H23G,H23H,H23I), C19B(H19A,H19B,H19C), C21A(H21D,H21E,H21F),
 C21B(H21A,H21B,H21C), C23B(H23A,H23B,H23C), C18B(H18A,H18B,H18C), C23C(H23D,
 H23E,H23F)
;
_olex2_submission_special_instructions 'No special instructions were received'
_oxdiff_exptl_absorpt_empirical_details
;
Empirical correction (ABSPACK) includes:
- Absorption correction using spherical harmonics
- Frame scaling
;

loop_
_space_group_symop_operation_xyz
'x, y, z'
'-x, y+1/2, -z'

loop_
_atom_site_label
_atom_site_type_symbol
_atom_site_fract_x
_atom_site_fract_y
_atom_site_fract_z
_atom_site_U_iso_or_equiv
_atom_site_adp_type
_atom_site_occupancy
_atom_site_site_symmetry_order
_atom_site_calc_flag
_atom_site_refinement_flags_posn
_atom_site_refinement_flags_adp
_atom_site_refinement_flags_occupancy
_atom_site_disorder_assembly
_atom_site_disorder_group
Fe1A Fe 0.98972(5) 0.32116(5) 0.60510(3) 0.01336(13) Uani 1 1 d . . . . .
Fe1B Fe 0.47598(6) 0.68673(5) 0.13193(3) 0.01700(14) Uani 1 1 d . . . . .
P2A P 0.71754(8) 0.48800(7) 0.55974(5) 0.01356(18) Uani 1 1 d . . . . .
P2B P 0.30979(9) 0.57277(9) -0.01147(5) 0.0187(2) Uani 1 1 d . . . . .
O3A O 0.7931(2) 0.5889(2) 0.53475(14) 0.0165(5) Uani 1 1 d . . . . .
O3B O 0.3738(3) 0.4574(2) -0.00029(15) 0.0251(6) Uani 1 1 d . . . . .
N5A N 0.7886(3) 0.3845(3) 0.40295(16) 0.0174(6) Uani 1 1 d . . . . .
N4A N 0.6565(3) 0.5008(3) 0.63823(17) 0.0181(6) Uani 1 1 d . . . . .
N4B N 0.3682(4) 0.6481(3) -0.07693(18) 0.0242(7) Uani 1 1 d . . . . .
C29A C 0.5445(4) 0.5424(3) 0.4508(2) 0.0196(8) Uani 1 1 d . . . . .
H29A H 0.593325 0.612590 0.447717 0.024 Uiso 1 1 calc R U . . .
N5B N 0.0891(4) 0.5289(4) 0.1382(2) 0.0387(10) Uani 1 1 d . . . . .
C24A C 0.5784(3) 0.4590(3) 0.5018(2) 0.0154(7) Uani 1 1 d . . . . .
C7A C 0.8892(3) 0.3121(3) 0.51063(18) 0.0138(7) Uani 1 1 d . . . . .
C6A C 0.8070(3) 0.3531(3) 0.56435(19) 0.0131(7) Uani 1 1 d . . . . .
C11A C 1.0743(4) 0.4745(3) 0.6417(2) 0.0215(8) Uani 1 1 d . . . . .
H11A H 1.035900 0.550380 0.641095 0.026 Uiso 1 1 calc R U . . .
C8A C 0.9350(3) 0.1980(3) 0.53121(19) 0.0159(7) Uani 1 1 d . . . . .
H8A H 0.990082 0.149818 0.505380 0.019 Uiso 1 1 calc R U . . .
C25A C 0.5066(4) 0.3556(3) 0.5057(2) 0.0184(8) Uani 1 1 d . . . . .
H25A H 0.529461 0.298262 0.540369 0.022 Uiso 1 1 calc R U . . .
C9B C 0.3590(4) 0.8301(4) 0.1347(2) 0.0210(8) Uani 1 1 d . . . . .
H9B H 0.382551 0.906927 0.150266 0.025 Uiso 1 1 calc R U . . .
C29B C 0.0500(4) 0.6393(4) -0.0122(2) 0.0287(9) Uani 1 1 d . . . . .
H29B H 0.077528 0.706285 0.014270 0.034 Uiso 1 1 calc R U . . .
C9A C 0.8845(4) 0.1686(3) 0.5967(2) 0.0171(7) Uani 1 1 d . . . . .
H9A H 0.900338 0.097876 0.622317 0.020 Uiso 1 1 calc R U . . .
C28A C 0.4391(4) 0.5233(4) 0.4043(2) 0.0231(8) Uani 1 1 d . . . . .
H28A H 0.415957 0.580624 0.369665 0.028 Uiso 1 1 calc R U . . .
C26A C 0.4017(4) 0.3363(4) 0.4590(2) 0.0207(8) Uani 1 1 d . . . . .
H26A H 0.353266 0.265786 0.461638 0.025 Uiso 1 1 calc R U . . .
C17A C 1.0221(4) 0.3236(4) 0.4042(2) 0.0203(7) Uani 1 1 d . . . . .
H17D H 1.000488 0.242528 0.390742 0.030 Uiso 1 1 calc R U . . .
H17E H 1.100670 0.323991 0.434718 0.030 Uiso 1 1 calc R U . . .
H17F H 1.035504 0.370257 0.362017 0.030 Uiso 1 1 calc R U . . .
C6B C 0.3198(4) 0.6672(3) 0.06414(19) 0.0163(7) Uani 1 1 d . . . . .
C10A C 0.8059(3) 0.2636(3) 0.6172(2) 0.0157(7) Uani 1 1 d . . . . .
H10A H 0.760336 0.267042 0.658958 0.019 Uiso 1 1 calc R U . . .
C18A C 0.7899(4) 0.4683(4) 0.3461(2) 0.0277(9) Uani 1 1 d . . . . .
H18D H 0.822321 0.544021 0.364049 0.041 Uiso 1 1 calc R U . . .
H18E H 0.702547 0.478481 0.325509 0.041 Uiso 1 1 calc R U . . .
H18F H 0.845573 0.439231 0.310099 0.041 Uiso 1 1 calc R U . . .
C12A C 1.1450(4) 0.4250(4) 0.5873(2) 0.0226(8) Uani 1 1 d . . . . .
H12A H 1.162787 0.462171 0.544300 0.027 Uiso 1 1 calc R U . . .
C16A C 0.9123(3) 0.3769(3) 0.44363(18) 0.0141(7) Uani 1 1 d . . . . .
H16A H 0.938091 0.458995 0.456892 0.017 Uiso 1 1 calc R U . . .
C11B C 0.6520(4) 0.7471(4) 0.1681(2) 0.0278(9) Uani 1 1 d . . . . .
H11B H 0.672054 0.824809 0.183445 0.033 Uiso 1 1 calc R U . . .
C10B C 0.3642(4) 0.7871(3) 0.0650(2) 0.0194(8) Uani 1 1 d . . . . .
H10B H 0.392207 0.829853 0.025831 0.023 Uiso 1 1 calc R U . . .
C8B C 0.3122(4) 0.7383(4) 0.1773(2) 0.0209(8) Uani 1 1 d . . . . .
H8B H 0.299589 0.743564 0.226150 0.025 Uiso 1 1 calc R U . . .
C7B C 0.2873(4) 0.6371(3) 0.1345(2) 0.0186(8) Uani 1 1 d . . . . .
C20A C 0.5260(4) 0.5440(4) 0.6481(2) 0.0243(9) Uani 1 1 d . . . . .
H20C H 0.481482 0.556499 0.601544 0.029 Uiso 1 1 calc R U . . .
H20D H 0.531132 0.620932 0.672496 0.029 Uiso 1 1 calc R U . . .
C20B C 0.2965(5) 0.7454(4) -0.1107(3) 0.0355(11) Uani 1 1 d . . . . .
H20A H 0.352635 0.815517 -0.111248 0.043 Uiso 1 1 calc R U . . .
H20B H 0.222725 0.764851 -0.082259 0.043 Uiso 1 1 calc R U . . .
C16B C 0.2277(4) 0.5224(4) 0.1560(2) 0.0258(9) Uani 1 1 d . . . . .
H16B H 0.263026 0.459503 0.125868 0.031 Uiso 1 1 calc R U . . .
C14A C 1.1392(4) 0.2890(3) 0.6766(2) 0.0208(8) Uani 1 1 d . . . . .
H14A H 1.152252 0.219298 0.703553 0.025 Uiso 1 1 calc R U . . .
C15A C 1.0707(4) 0.3906(4) 0.6974(2) 0.0221(8) Uani 1 1 d . . . . .
H15A H 1.030145 0.400642 0.740417 0.026 Uiso 1 1 calc R U . . .
C12B C 0.6569(4) 0.7043(4) 0.0981(2) 0.0284(9) Uani 1 1 d . . . . .
H12B H 0.679982 0.748760 0.058513 0.034 Uiso 1 1 calc R U . . .
C14B C 0.5930(4) 0.5526(4) 0.1675(3) 0.0293(10) Uani 1 1 d . . . . .
H14B H 0.565882 0.477315 0.182464 0.035 Uiso 1 1 calc R U . . .
C13A C 1.1847(3) 0.3094(4) 0.6087(2) 0.0217(8) Uani 1 1 d . . . . .
H13A H 1.232805 0.255875 0.582323 0.026 Uiso 1 1 calc R U . . .
C17B C 0.2626(5) 0.4885(4) 0.2323(2) 0.0320(10) Uani 1 1 d . . . . .
H17A H 0.237338 0.551997 0.263535 0.048 Uiso 1 1 calc R U . . .
H17B H 0.355374 0.475745 0.238405 0.048 Uiso 1 1 calc R U . . .
H17C H 0.217452 0.416025 0.243967 0.048 Uiso 1 1 calc R U . . .
C24B C 0.1396(4) 0.5581(4) -0.0336(2) 0.0223(8) Uani 1 1 d . . . . .
C27A C 0.3679(4) 0.4209(4) 0.4085(2) 0.0228(8) Uani 1 1 d . . . . .
H27A H 0.295922 0.408303 0.376776 0.027 Uiso 1 1 calc R U . . .
C15B C 0.6121(4) 0.6535(4) 0.2107(2) 0.0290(10) Uani 1 1 d . . . . .
H15B H 0.600119 0.657411 0.259655 0.035 Uiso 1 1 calc R U . . .
C22A C 0.7465(4) 0.5174(4) 0.6999(2) 0.0220(8) Uani 1 1 d . . . . .
H22E H 0.826598 0.473964 0.691887 0.026 Uiso 1 1 calc R U . . .
H22F H 0.708295 0.482304 0.741521 0.026 Uiso 1 1 calc R U . . .
C28B C -0.0796(5) 0.6228(5) -0.0294(3) 0.0371(11) Uani 1 1 d . . . . .
H28B H -0.140512 0.678490 -0.014686 0.045 Uiso 1 1 calc R U . . .
C13B C 0.6214(4) 0.5839(4) 0.0978(2) 0.0287(9) Uani 1 1 d . . . . .
H13B H 0.617384 0.533207 0.058150 0.034 Uiso 1 1 calc R U . . .
C25B C 0.0978(5) 0.4602(4) -0.0731(3) 0.0329(10) Uani 1 1 d . . . . .
H25B H 0.158435 0.404567 -0.088253 0.039 Uiso 1 1 calc R U . . .
C19A C 0.7345(4) 0.2720(4) 0.3806(2) 0.0264(9) Uani 1 1 d . . . . .
H19D H 0.648929 0.284329 0.358170 0.040 Uiso 1 1 calc R U . . .
H19E H 0.728054 0.220578 0.421529 0.040 Uiso 1 1 calc R U . . .
H19F H 0.790065 0.235175 0.347035 0.040 Uiso 1 1 calc R U . . .
C27B C -0.1202(5) 0.5254(5) -0.0680(3) 0.0409(12) Uani 1 1 d . . . . .
H27B H -0.209104 0.513937 -0.079241 0.049 Uiso 1 1 calc R U . . .
C23A C 0.7799(5) 0.6455(4) 0.7160(3) 0.0326(10) Uani 1 1 d . . . . .
H23G H 0.814189 0.682225 0.674470 0.049 Uiso 1 1 calc R U . . .
H23H H 0.844470 0.648973 0.755208 0.049 Uiso 1 1 calc R U . . .
H23I H 0.702600 0.687592 0.728793 0.049 Uiso 1 1 calc R U . . .
C26B C -0.0317(5) 0.4442(4) -0.0903(3) 0.0394(12) Uani 1 1 d . . . . .
H26B H -0.059809 0.377795 -0.117181 0.047 Uiso 1 1 calc R U . . .
C19B C 0.0168(5) 0.6013(6) 0.1855(3) 0.0494(14) Uani 1 1 d . . . . .
H19A H 0.012462 0.561306 0.230852 0.074 Uiso 1 1 calc R U . . .
H19B H -0.070224 0.613655 0.164999 0.074 Uiso 1 1 calc R U . . .
H19C H 0.059626 0.677468 0.192370 0.074 Uiso 1 1 calc R U . . .
C21A C 0.4489(4) 0.4604(5) 0.6899(2) 0.0366(11) Uani 1 1 d . . . . .
H21D H 0.440292 0.385121 0.664946 0.055 Uiso 1 1 calc R U . . .
H21E H 0.363597 0.493696 0.695891 0.055 Uiso 1 1 calc R U . . .
H21F H 0.492485 0.447671 0.736031 0.055 Uiso 1 1 calc R U . . .
C22B C 0.4884(6) 0.6145(7) -0.1058(4) 0.0247(18) Uani 0.744(19) 1 d . . P A 1
H22A H 0.470811 0.579521 -0.152881 0.030 Uiso 0.744(19) 1 calc R U P A 1
H22B H 0.530417 0.553617 -0.075359 0.030 Uiso 0.744(19) 1 calc R U P A 1
C21B C 0.2475(7) 0.7190(7) -0.1847(3) 0.0618(19) Uani 1 1 d . . . . .
H21A H 0.319474 0.697139 -0.212992 0.093 Uiso 1 1 calc R U . . .
H21B H 0.204947 0.788989 -0.205015 0.093 Uiso 1 1 calc R U . . .
H21C H 0.186053 0.653827 -0.184342 0.093 Uiso 1 1 calc R U . . .
C23B C 0.5791(7) 0.7182(7) -0.1119(5) 0.035(2) Uani 0.744(19) 1 d . . P A 1
H23A H 0.546292 0.770793 -0.149433 0.052 Uiso 0.744(19) 1 calc R U P A 1
H23B H 0.664256 0.689457 -0.122889 0.052 Uiso 0.744(19) 1 calc R U P A 1
H23C H 0.585271 0.761300 -0.067321 0.052 Uiso 0.744(19) 1 calc R U P A 1
C18B C 0.0297(7) 0.4149(7) 0.1272(4) 0.069(2) Uani 1 1 d . . . . .
H18A H 0.075971 0.370871 0.092286 0.103 Uiso 1 1 calc R U . . .
H18B H -0.059800 0.425395 0.110225 0.103 Uiso 1 1 calc R U . . .
H18C H 0.032776 0.371293 0.171579 0.103 Uiso 1 1 calc R U . . .
C22C C 0.517(2) 0.665(2) -0.0758(13) 0.036(6) Uani 0.256(19) 1 d . . P A 2
H22C H 0.540181 0.736081 -0.048095 0.043 Uiso 0.256(19) 1 calc R U P A 2
H22D H 0.558485 0.596547 -0.051718 0.043 Uiso 0.256(19) 1 calc R U P A 2
C23C C 0.569(2) 0.677(2) -0.1481(14) 0.041(6) Uani 0.256(19) 1 d . . P A 2
H23D H 0.543142 0.607846 -0.176536 0.062 Uiso 0.256(19) 1 calc R U P A 2
H23E H 0.662300 0.681934 -0.143926 0.062 Uiso 0.256(19) 1 calc R U P A 2
H23F H 0.533544 0.748052 -0.170801 0.062 Uiso 0.256(19) 1 calc R U P A 2

loop_
_atom_site_aniso_label
_atom_site_aniso_U_11
_atom_site_aniso_U_22
_atom_site_aniso_U_33
_atom_site_aniso_U_23
_atom_site_aniso_U_13
_atom_site_aniso_U_12
Fe1A 0.0109(3) 0.0125(3) 0.0164(3) 0.0007(2) -0.0019(2) 0.0012(2)
Fe1B 0.0168(3) 0.0157(3) 0.0183(3) 0.0002(2) -0.0016(2) -0.0003(2)
P2A 0.0094(4) 0.0122(4) 0.0190(4) 0.0010(3) 0.0006(3) 0.0005(3)
P2B 0.0238(5) 0.0174(4) 0.0145(4) -0.0014(3) -0.0008(4) 0.0038(4)
O3A 0.0146(12) 0.0121(12) 0.0229(13) 0.0006(10) 0.0024(10) -0.0010(10)
O3B 0.0317(16) 0.0197(14) 0.0233(14) -0.0006(11) -0.0035(12) 0.0070(12)
N5A 0.0154(16) 0.0191(16) 0.0175(16) 0.0049(12) -0.0021(12) -0.0001(12)
N4A 0.0115(15) 0.0214(16) 0.0213(15) -0.0011(13) 0.0005(12) 0.0021(12)
N4B 0.0299(19) 0.0249(17) 0.0182(16) 0.0032(13) 0.0034(14) 0.0099(15)
C29A 0.0154(18) 0.0149(18) 0.029(2) 0.0033(15) 0.0003(15) -0.0005(14)
N5B 0.031(2) 0.054(3) 0.031(2) 0.0068(18) -0.0024(17) -0.0220(19)
C24A 0.0110(16) 0.0150(16) 0.0205(18) 0.0007(14) 0.0030(13) 0.0026(13)
C7A 0.0127(16) 0.0114(15) 0.0173(16) -0.0007(14) -0.0005(13) -0.0003(14)
C6A 0.0088(16) 0.0134(16) 0.0169(17) 0.0024(13) -0.0011(13) 0.0014(12)
C11A 0.0163(18) 0.0137(17) 0.034(2) -0.0005(16) -0.0080(15) -0.0029(14)
C8A 0.0159(17) 0.0109(16) 0.0207(17) -0.0002(14) -0.0013(13) -0.0001(14)
C25A 0.0131(17) 0.0197(18) 0.0224(18) 0.0044(14) 0.0017(14) -0.0008(14)
C9B 0.0223(19) 0.0170(18) 0.0233(19) -0.0006(16) -0.0016(15) 0.0044(16)
C29B 0.026(2) 0.029(2) 0.031(2) -0.0065(18) -0.0020(18) -0.0015(18)
C9A 0.0166(18) 0.0123(17) 0.0221(18) 0.0024(13) -0.0013(14) -0.0005(13)
C28A 0.0172(19) 0.0232(19) 0.028(2) 0.0079(16) -0.0047(16) 0.0015(15)
C26A 0.0151(18) 0.0217(19) 0.0251(19) 0.0029(16) -0.0009(14) -0.0033(15)
C17A 0.0179(18) 0.0214(18) 0.0221(18) 0.0004(16) 0.0052(14) 0.0008(16)
C6B 0.0167(18) 0.0167(18) 0.0154(17) 0.0006(13) 0.0006(14) 0.0019(14)
C10A 0.0125(17) 0.0151(17) 0.0196(18) 0.0018(14) 0.0012(14) -0.0013(14)
C18A 0.030(2) 0.030(2) 0.023(2) 0.0112(17) -0.0014(17) 0.0042(18)
C12A 0.0135(18) 0.0218(19) 0.032(2) 0.0033(16) -0.0053(16) -0.0043(15)
C16A 0.0138(17) 0.0138(16) 0.0147(17) -0.0004(13) 0.0011(13) 0.0008(13)
C11B 0.015(2) 0.030(2) 0.037(2) -0.0021(19) -0.0056(17) -0.0045(17)
C10B 0.022(2) 0.0148(17) 0.0215(19) 0.0006(14) -0.0012(15) 0.0024(14)
C8B 0.023(2) 0.0232(19) 0.0170(18) -0.0036(15) 0.0007(15) 0.0010(16)
C7B 0.0168(18) 0.0219(19) 0.0172(18) 0.0005(15) 0.0012(14) -0.0002(15)
C20A 0.0169(19) 0.029(2) 0.027(2) -0.0038(16) 0.0037(15) 0.0064(16)
C20B 0.042(3) 0.036(3) 0.029(2) 0.015(2) 0.015(2) 0.019(2)
C16B 0.030(2) 0.026(2) 0.021(2) 0.0009(16) 0.0031(17) -0.0070(17)
C14A 0.0163(18) 0.0205(19) 0.025(2) -0.0002(15) -0.0079(15) 0.0029(14)
C15A 0.0187(19) 0.024(2) 0.023(2) -0.0047(16) -0.0043(15) 0.0014(16)
C12B 0.0165(19) 0.036(2) 0.033(2) 0.0033(19) 0.0022(16) 0.0010(18)
C14B 0.024(2) 0.022(2) 0.041(3) 0.0031(18) -0.0039(18) 0.0057(17)
C13A 0.0101(17) 0.026(2) 0.028(2) 0.0010(17) -0.0019(14) 0.0027(16)
C17B 0.039(3) 0.030(2) 0.027(2) 0.0068(18) 0.0024(19) -0.003(2)
C24B 0.026(2) 0.0234(19) 0.0163(17) -0.0025(15) -0.0047(15) -0.0005(17)
C27A 0.0139(18) 0.028(2) 0.026(2) 0.0045(16) -0.0047(15) -0.0003(16)
C15B 0.021(2) 0.036(2) 0.029(2) 0.0011(18) -0.0070(17) 0.0023(17)
C22A 0.0178(19) 0.027(2) 0.0210(19) -0.0019(16) 0.0008(15) -0.0004(16)
C28B 0.026(2) 0.042(3) 0.043(3) -0.006(2) 0.000(2) 0.001(2)
C13B 0.019(2) 0.031(2) 0.036(2) -0.0048(19) -0.0001(17) 0.0070(18)
C25B 0.041(3) 0.026(2) 0.031(2) -0.0039(18) -0.009(2) 0.0027(19)
C19A 0.025(2) 0.028(2) 0.024(2) 0.0003(17) -0.0065(17) -0.0075(17)
C27B 0.030(3) 0.042(3) 0.049(3) -0.001(2) -0.011(2) -0.007(2)
C23A 0.037(3) 0.031(2) 0.030(2) -0.0095(18) 0.0033(19) -0.0062(19)
C26B 0.046(3) 0.030(2) 0.040(3) -0.002(2) -0.015(2) -0.010(2)
C19B 0.026(3) 0.060(4) 0.063(4) 0.015(3) 0.007(2) -0.003(2)
C21A 0.017(2) 0.068(3) 0.026(2) 0.000(2) 0.0040(16) -0.008(2)
C22B 0.026(3) 0.026(3) 0.022(3) 0.000(3) 0.005(2) 0.008(2)
C21B 0.071(4) 0.083(5) 0.030(3) 0.020(3) -0.002(3) 0.038(4)
C23B 0.033(3) 0.035(3) 0.036(5) -0.001(3) 0.010(3) 0.000(3)
C18B 0.066(4) 0.079(5) 0.060(4) 0.001(3) -0.001(3) -0.054(4)
C22C 0.057(12) 0.027(11) 0.026(10) 0.004(8) 0.010(8) 0.004(9)
C23C 0.063(14) 0.034(12) 0.027(10) 0.007(8) 0.014(8) 0.012(10)

loop_
_atom_type_symbol
_atom_type_description
_atom_type_scat_dispersion_real
_atom_type_scat_dispersion_imag
_atom_type_scat_source
C C 0.0181 0.0091 'International Tables Vol C Tables 4.2.6.8 and 6.1.1.4'
H H 0.0000 0.0000 'International Tables Vol C Tables 4.2.6.8 and 6.1.1.4'
Fe Fe -1.1336 3.1974 'International Tables Vol C Tables 4.2.6.8 and 6.1.1.4'
N N 0.0311 0.0180 'International Tables Vol C Tables 4.2.6.8 and 6.1.1.4'
O O 0.0492 0.0322 'International Tables Vol C Tables 4.2.6.8 and 6.1.1.4'
P P 0.2955 0.4335 'International Tables Vol C Tables 4.2.6.8 and 6.1.1.4'

loop_
_exptl_crystal_face_index_h
_exptl_crystal_face_index_k
_exptl_crystal_face_index_l
_exptl_crystal_face_perp_dist
-1 0 1 0.0714
0 -1 0 0.1412
1 1 -1 0.1268
1 2 -2 0.1596
2 1 0 0.1236
0 0 1 0.0136
0 0 -1 0.0387
2 -1 0 0.1892

loop_
_geom_angle_atom_site_label_1
_geom_angle_atom_site_label_2
_geom_angle_atom_site_label_3
_geom_angle
_geom_angle_site_symmetry_1
_geom_angle_site_symmetry_3
_geom_angle_publ_flag
C7A Fe1A C6A 41.43(14) . . ?
C7A Fe1A C11A 122.24(15) . . ?
C7A Fe1A C8A 40.97(14) . . ?
C7A Fe1A C9A 68.91(14) . . ?
C7A Fe1A C10A 69.04(14) . . ?
C7A Fe1A C12A 104.95(16) . . ?
C7A Fe1A C14A 156.43(15) . . ?
C7A Fe1A C15A 159.94(15) . . ?
C6A Fe1A C11A 110.58(15) . . ?
C6A Fe1A C9A 68.73(14) . . ?
C6A Fe1A C15A 125.77(15) . . ?
C11A Fe1A C15A 40.55(16) . . ?
C8A Fe1A C6A 68.92(14) . . ?
C8A Fe1A C11A 155.72(16) . . ?
C8A Fe1A C9A 40.55(15) . . ?
C8A Fe1A C10A 68.30(15) . . ?
C8A Fe1A C12A 118.37(17) . . ?
C8A Fe1A C14A 120.73(15) . . ?
C8A Fe1A C15A 159.02(15) . . ?
C9A Fe1A C11A 163.52(16) . . ?
C9A Fe1A C15A 125.54(16) . . ?
C10A Fe1A C6A 40.82(14) . . ?
C10A Fe1A C11A 128.23(16) . . ?
C10A Fe1A C9A 40.54(15) . . ?
C10A Fe1A C15A 111.66(16) . . ?
C12A Fe1A C6A 124.27(15) . . ?
C12A Fe1A C11A 40.45(17) . . ?
C12A Fe1A C9A 153.94(16) . . ?
C12A Fe1A C10A 162.84(15) . . ?
C12A Fe1A C14A 68.36(16) . . ?
C12A Fe1A C15A 68.23(17) . . ?
C14A Fe1A C6A 160.46(16) . . ?
C14A Fe1A C11A 68.17(15) . . ?
C14A Fe1A C9A 106.65(15) . . ?
C14A Fe1A C10A 123.52(16) . . ?
C14A Fe1A C15A 40.49(15) . . ?
C13A Fe1A C7A 119.56(15) . . ?
C13A Fe1A C6A 158.57(15) . . ?
C13A Fe1A C11A 68.56(17) . . ?
C13A Fe1A C8A 102.75(16) . . ?
C13A Fe1A C9A 118.46(16) . . ?
C13A Fe1A C10A 156.04(16) . . ?
C13A Fe1A C12A 41.01(16) . . ?
C13A Fe1A C14A 40.67(16) . . ?
C13A Fe1A C15A 68.48(16) . . ?
C9B Fe1B C6B 69.10(15) . . ?
C9B Fe1B C11B 104.60(17) . . ?
C9B Fe1B C8B 40.84(16) . . ?
C9B Fe1B C7B 69.00(16) . . ?
C9B Fe1B C14B 159.19(17) . . ?
C9B Fe1B C15B 121.48(17) . . ?
C9B Fe1B C13B 156.79(18) . . ?
C6B Fe1B C11B 157.50(17) . . ?
C6B Fe1B C8B 68.90(15) . . ?
C6B Fe1B C7B 41.27(15) . . ?
C6B Fe1B C14B 124.90(17) . . ?
C6B Fe1B C15B 161.05(17) . . ?
C6B Fe1B C13B 108.54(17) . . ?
C11B Fe1B C7B 158.45(17) . . ?
C11B Fe1B C13B 68.32(18) . . ?
C10B Fe1B C9B 40.83(15) . . ?
C10B Fe1B C6B 41.40(15) . . ?
C10B Fe1B C11B 119.92(17) . . ?
C10B Fe1B C8B 68.86(16) . . ?
C10B Fe1B C7B 69.46(16) . . ?
C10B Fe1B C12B 104.91(18) . . ?
C10B Fe1B C14B 159.78(17) . . ?
C10B Fe1B C15B 156.51(17) . . ?
C10B Fe1B C13B 122.06(18) . . ?
C8B Fe1B C11B 121.23(18) . . ?
C8B Fe1B C7B 40.74(15) . . ?
C8B Fe1B C14B 124.90(18) . . ?
C8B Fe1B C15B 107.87(17) . . ?
C8B Fe1B C13B 161.64(18) . . ?
C12B Fe1B C9B 119.77(18) . . ?
C12B Fe1B C6B 122.28(17) . . ?
C12B Fe1B C11B 40.77(18) . . ?
C12B Fe1B C8B 156.45(18) . . ?
C12B Fe1B C7B 160.32(17) . . ?
C12B Fe1B C14B 68.32(19) . . ?
C12B Fe1B C15B 68.34(19) . . ?
C12B Fe1B C13B 40.59(19) . . ?
C14B Fe1B C11B 68.19(18) . . ?
C14B Fe1B C7B 110.16(17) . . ?
C14B Fe1B C15B 40.58(18) . . ?
C14B Fe1B C13B 40.61(19) . . ?
C15B Fe1B C11B 40.43(18) . . ?
C15B Fe1B C7B 124.19(17) . . ?
C15B Fe1B C13B 68.29(18) . . ?
C13B Fe1B C7B 125.41(17) . . ?
O3A P2A N4A 117.17(16) . . ?
O3A P2A C24A 111.60(16) . . ?
O3A P2A C6A 113.05(16) . . ?
N4A P2A C24A 103.41(16) . . ?
N4A P2A C6A 104.70(17) . . ?
C6A P2A C24A 105.85(17) . . ?
O3B P2B N4B 112.62(18) . . ?
O3B P2B C6B 113.98(17) . . ?
O3B P2B C24B 112.40(19) . . ?
N4B P2B C6B 106.74(18) . . ?
N4B P2B C24B 105.55(19) . . ?
C6B P2B C24B 104.85(18) . . ?
C18A N5A C16A 113.1(3) . . ?
C18A N5A C19A 112.3(3) . . ?
C19A N5A C16A 114.7(3) . . ?
C20A N4A P2A 123.1(3) . . ?
C20A N4A C22A 114.2(3) . . ?
C22A N4A P2A 118.0(3) . . ?
C20B N4B P2B 121.4(3) . . ?
C20B N4B C22C 113.5(8) . . ?
C22B N4B P2B 120.7(3) . . ?
C22B N4B C20B 117.7(4) . . ?
C22C N4B P2B 117.2(7) . . ?
C24A C29A H29A 119.9 . . ?
C24A C29A C28A 120.1(4) . . ?
C28A C29A H29A 119.9 . . ?
C19B N5B C16B 114.8(4) . . ?
C18B N5B C16B 113.4(5) . . ?
C18B N5B C19B 111.3(5) . . ?
C29A C24A P2A 118.0(3) . . ?
C29A C24A C25A 119.6(3) . . ?
C25A C24A P2A 122.5(3) . . ?
C6A C7A Fe1A 69.85(19) . . ?
C6A C7A C16A 124.8(3) . . ?
C8A C7A Fe1A 69.8(2) . . ?
C8A C7A C6A 107.5(3) . . ?
C8A C7A C16A 127.6(3) . . ?
C16A C7A Fe1A 128.8(2) . . ?
P2A C6A Fe1A 129.78(19) . . ?
C7A C6A Fe1A 68.72(19) . . ?
C7A C6A P2A 124.5(3) . . ?
C10A C6A Fe1A 69.5(2) . . ?
C10A C6A P2A 128.2(3) . . ?
C10A C6A C7A 107.2(3) . . ?
Fe1A C11A H11A 126.2 . . ?
C12A C11A Fe1A 69.4(2) . . ?
C12A C11A H11A 125.9 . . ?
C12A C11A C15A 108.2(4) . . ?
C15A C11A Fe1A 70.1(2) . . ?
C15A C11A H11A 125.9 . . ?
Fe1A C8A H8A 126.6 . . ?
C7A C8A Fe1A 69.3(2) . . ?
C7A C8A H8A 125.7 . . ?
C9A C8A Fe1A 70.1(2) . . ?
C9A C8A C7A 108.7(3) . . ?
C9A C8A H8A 125.7 . . ?
C24A C25A H25A 119.8 . . ?
C26A C25A C24A 120.3(3) . . ?
C26A C25A H25A 119.8 . . ?
Fe1B C9B H9B 126.6 . . ?
C10B C9B Fe1B 69.3(2) . . ?
C10B C9B H9B 125.9 . . ?
C10B C9B C8B 108.2(3) . . ?
C8B C9B Fe1B 69.7(2) . . ?
C8B C9B H9B 125.9 . . ?
C24B C29B H29B 119.9 . . ?
C28B C29B H29B 119.9 . . ?
C28B C29B C24B 120.3(4) . . ?
Fe1A C9A H9A 126.5 . . ?
C8A C9A Fe1A 69.4(2) . . ?
C8A C9A H9A 126.0 . . ?
C8A C9A C10A 108.0(3) . . ?
C10A C9A Fe1A 69.6(2) . . ?
C10A C9A H9A 126.0 . . ?
C29A C28A H28A 119.9 . . ?
C27A C28A C29A 120.2(4) . . ?
C27A C28A H28A 119.9 . . ?
C25A C26A H26A 120.2 . . ?
C25A C26A C27A 119.7(4) . . ?
C27A C26A H26A 120.2 . . ?
H17D C17A H17E 109.5 . . ?
H17D C17A H17F 109.5 . . ?
H17E C17A H17F 109.5 . . ?
C16A C17A H17D 109.5 . . ?
C16A C17A H17E 109.5 . . ?
C16A C17A H17F 109.5 . . ?
P2B C6B Fe1B 125.8(2) . . ?
C10B C6B Fe1B 69.1(2) . . ?
C10B C6B P2B 125.4(3) . . ?
C10B C6B C7B 107.8(3) . . ?
C7B C6B Fe1B 69.8(2) . . ?
C7B C6B P2B 126.8(3) . . ?
Fe1A C10A H10A 126.4 . . ?
C6A C10A Fe1A 69.7(2) . . ?
C6A C10A H10A 125.7 . . ?
C9A C10A Fe1A 69.8(2) . . ?
C9A C10A C6A 108.7(3) . . ?
C9A C10A H10A 125.7 . . ?
N5A C18A H18D 109.5 . . ?
N5A C18A H18E 109.5 . . ?
N5A C18A H18F 109.5 . . ?
H18D C18A H18E 109.5 . . ?
H18D C18A H18F 109.5 . . ?
H18E C18A H18F 109.5 . . ?
Fe1A C12A H12A 126.3 . . ?
C11A C12A Fe1A 70.2(2) . . ?
C11A C12A H12A 126.0 . . ?
C11A C12A C13A 108.1(4) . . ?
C13A C12A Fe1A 69.1(2) . . ?
C13A C12A H12A 126.0 . . ?
N5A C16A C7A 107.5(3) . . ?
N5A C16A C17A 115.1(3) . . ?
N5A C16A H16A 107.1 . . ?
C7A C16A C17A 112.4(3) . . ?
C7A C16A H16A 107.1 . . ?
C17A C16A H16A 107.1 . . ?
Fe1B C11B H11B 126.5 . . ?
C12B C11B Fe1B 69.3(2) . . ?
C12B C11B H11B 126.1 . . ?
C15B C11B Fe1B 69.8(2) . . ?
C15B C11B H11B 126.1 . . ?
C15B C11B C12B 107.9(4) . . ?
Fe1B C10B H10B 126.2 . . ?
C9B C10B Fe1B 69.8(2) . . ?
C9B C10B C6B 108.0(3) . . ?
C9B C10B H10B 126.0 . . ?
C6B C10B Fe1B 69.5(2) . . ?
C6B C10B H10B 126.0 . . ?
Fe1B C8B H8B 126.6 . . ?
C9B C8B Fe1B 69.4(2) . . ?
C9B C8B H8B 125.6 . . ?
C9B C8B C7B 108.8(3) . . ?
C7B C8B Fe1B 70.0(2) . . ?
C7B C8B H8B 125.6 . . ?
C6B C7B Fe1B 68.9(2) . . ?
C6B C7B C16B 125.3(3) . . ?
C8B C7B Fe1B 69.3(2) . . ?
C8B C7B C6B 107.3(3) . . ?
C8B C7B C16B 127.3(4) . . ?
C16B C7B Fe1B 130.8(3) . . ?
N4A C20A H20C 109.1 . . ?
N4A C20A H20D 109.1 . . ?
N4A C20A C21A 112.5(4) . . ?
H20C C20A H20D 107.8 . . ?
C21A C20A H20C 109.1 . . ?
C21A C20A H20D 109.1 . . ?
N4B C20B H20A 108.8 . . ?
N4B C20B H20B 108.8 . . ?
N4B C20B C21B 113.8(4) . . ?
H20A C20B H20B 107.7 . . ?
C21B C20B H20A 108.8 . . ?
C21B C20B H20B 108.8 . . ?
N5B C16B C7B 107.9(4) . . ?
N5B C16B H16B 106.9 . . ?
N5B C16B C17B 114.5(4) . . ?
C7B C16B H16B 106.9 . . ?
C7B C16B C17B 113.3(4) . . ?
C17B C16B H16B 106.9 . . ?
Fe1A C14A H14A 126.2 . . ?
C15A C14A Fe1A 70.4(2) . . ?
C15A C14A H14A 125.7 . . ?
C13A C14A Fe1A 69.2(2) . . ?
C13A C14A H14A 125.7 . . ?
C13A C14A C15A 108.5(4) . . ?
Fe1A C15A H15A 126.9 . . ?
C11A C15A Fe1A 69.4(2) . . ?
C11A C15A H15A 126.3 . . ?
C14A C15A Fe1A 69.1(2) . . ?
C14A C15A C11A 107.5(4) . . ?
C14A C15A H15A 126.3 . . ?
Fe1B C12B H12B 125.6 . . ?
C11B C12B Fe1B 70.0(2) . . ?
C11B C12B H12B 125.9 . . ?
C13B C12B Fe1B 70.1(2) . . ?
C13B C12B C11B 108.1(4) . . ?
C13B C12B H12B 125.9 . . ?
Fe1B C14B H14B 126.1 . . ?
C15B C14B Fe1B 69.8(2) . . ?
C15B C14B H14B 126.0 . . ?
C15B C14B C13B 108.1(4) . . ?
C13B C14B Fe1B 69.8(2) . . ?
C13B C14B H14B 126.0 . . ?
Fe1A C13A H13A 125.4 . . ?
C12A C13A Fe1A 69.9(2) . . ?
C12A C13A H13A 126.2 . . ?
C14A C13A Fe1A 70.1(2) . . ?
C14A C13A C12A 107.7(4) . . ?
C14A C13A H13A 126.2 . . ?
C16B C17B H17A 109.5 . . ?
C16B C17B H17B 109.5 . . ?
C16B C17B H17C 109.5 . . ?
H17A C17B H17B 109.5 . . ?
H17A C17B H17C 109.5 . . ?
H17B C17B H17C 109.5 . . ?
C29B C24B P2B 122.5(3) . . ?
C29B C24B C25B 119.3(4) . . ?
C25B C24B P2B 118.2(3) . . ?
C28A C27A C26A 120.1(4) . . ?
C28A C27A H27A 119.9 . . ?
C26A C27A H27A 119.9 . . ?
Fe1B C15B H15B 126.2 . . ?
C11B C15B Fe1B 69.8(2) . . ?
C11B C15B C14B 108.1(4) . . ?
C11B C15B H15B 125.9 . . ?
C14B C15B Fe1B 69.7(2) . . ?
C14B C15B H15B 125.9 . . ?
N4A C22A H22E 108.7 . . ?
N4A C22A H22F 108.7 . . ?
N4A C22A C23A 114.3(4) . . ?
H22E C22A H22F 107.6 . . ?
C23A C22A H22E 108.7 . . ?
C23A C22A H22F 108.7 . . ?
C29B C28B H28B 120.0 . . ?
C27B C28B C29B 120.1(5) . . ?
C27B C28B H28B 120.0 . . ?
Fe1B C13B H13B 126.6 . . ?
C12B C13B Fe1B 69.3(2) . . ?
C12B C13B C14B 107.8(4) . . ?
C12B C13B H13B 126.1 . . ?
C14B C13B Fe1B 69.6(2) . . ?
C14B C13B H13B 126.1 . . ?
C24B C25B H25B 119.9 . . ?
C26B C25B C24B 120.2(5) . . ?
C26B C25B H25B 119.9 . . ?
N5A C19A H19D 109.5 . . ?
N5A C19A H19E 109.5 . . ?
N5A C19A H19F 109.5 . . ?
H19D C19A H19E 109.5 . . ?
H19D C19A H19F 109.5 . . ?
H19E C19A H19F 109.5 . . ?
C28B C27B H27B 119.9 . . ?
C28B C27B C26B 120.3(5) . . ?
C26B C27B H27B 119.9 . . ?
C22A C23A H23G 109.5 . . ?
C22A C23A H23H 109.5 . . ?
C22A C23A H23I 109.5 . . ?
H23G C23A H23H 109.5 . . ?
H23G C23A H23I 109.5 . . ?
H23H C23A H23I 109.5 . . ?
C25B C26B C27B 119.8(4) . . ?
C25B C26B H26B 120.1 . . ?
C27B C26B H26B 120.1 . . ?
N5B C19B H19A 109.5 . . ?
N5B C19B H19B 109.5 . . ?
N5B C19B H19C 109.5 . . ?
H19A C19B H19B 109.5 . . ?
H19A C19B H19C 109.5 . . ?
H19B C19B H19C 109.5 . . ?
C20A C21A H21D 109.5 . . ?
C20A C21A H21E 109.5 . . ?
C20A C21A H21F 109.5 . . ?
H21D C21A H21E 109.5 . . ?
H21D C21A H21F 109.5 . . ?
H21E C21A H21F 109.5 . . ?
N4B C22B H22A 109.1 . . ?
N4B C22B H22B 109.1 . . ?
N4B C22B C23B 112.3(7) . . ?
H22A C22B H22B 107.9 . . ?
C23B C22B H22A 109.1 . . ?
C23B C22B H22B 109.1 . . ?
C20B C21B H21A 109.5 . . ?
C20B C21B H21B 109.5 . . ?
C20B C21B H21C 109.5 . . ?
H21A C21B H21B 109.5 . . ?
H21A C21B H21C 109.5 . . ?
H21B C21B H21C 109.5 . . ?
C22B C23B H23A 109.5 . . ?
C22B C23B H23B 109.5 . . ?
C22B C23B H23C 109.5 . . ?
H23A C23B H23B 109.5 . . ?
H23A C23B H23C 109.5 . . ?
H23B C23B H23C 109.5 . . ?
N5B C18B H18A 109.5 . . ?
N5B C18B H18B 109.5 . . ?
N5B C18B H18C 109.5 . . ?
H18A C18B H18B 109.5 . . ?
H18A C18B H18C 109.5 . . ?
H18B C18B H18C 109.5 . . ?
N4B C22C H22C 108.9 . . ?
N4B C22C H22D 108.9 . . ?
H22C C22C H22D 107.7 . . ?
C23C C22C N4B 114(2) . . ?
C23C C22C H22C 108.9 . . ?
C23C C22C H22D 108.9 . . ?
C22C C23C H23D 109.5 . . ?
C22C C23C H23E 109.5 . . ?
C22C C23C H23F 109.5 . . ?
H23D C23C H23E 109.5 . . ?
H23D C23C H23F 109.5 . . ?
H23E C23C H23F 109.5 . . ?

loop_
_geom_bond_atom_site_label_1
_geom_bond_atom_site_label_2
_geom_bond_distance
_geom_bond_site_symmetry_2
_geom_bond_publ_flag
Fe1A C7A 2.039(3) . ?
Fe1A C6A 2.054(3) . ?
Fe1A C11A 2.058(4) . ?
Fe1A C8A 2.046(4) . ?
Fe1A C9A 2.054(4) . ?
Fe1A C10A 2.052(4) . ?
Fe1A C12A 2.047(4) . ?
Fe1A C14A 2.050(4) . ?
Fe1A C15A 2.068(4) . ?
Fe1A C13A 2.037(4) . ?
Fe1B C9B 2.039(4) . ?
Fe1B C6B 2.039(4) . ?
Fe1B C11B 2.047(4) . ?
Fe1B C10B 2.033(4) . ?
Fe1B C8B 2.042(4) . ?
Fe1B C7B 2.052(4) . ?
Fe1B C12B 2.038(4) . ?
Fe1B C14B 2.046(4) . ?
Fe1B C15B 2.047(4) . ?
Fe1B C13B 2.049(4) . ?
P2A O3A 1.484(3) . ?
P2A N4A 1.664(3) . ?
P2A C24A 1.809(4) . ?
P2A C6A 1.794(4) . ?
P2B O3B 1.482(3) . ?
P2B N4B 1.656(4) . ?
P2B C6B 1.795(4) . ?
P2B C24B 1.812(4) . ?
N5A C18A 1.443(5) . ?
N5A C16A 1.474(5) . ?
N5A C19A 1.452(5) . ?
N4A C20A 1.470(5) . ?
N4A C22A 1.478(5) . ?
N4B C20B 1.465(5) . ?
N4B C22B 1.448(7) . ?
N4B C22C 1.56(2) . ?
C29A H29A 0.9500 . ?
C29A C24A 1.389(5) . ?
C29A C28A 1.394(6) . ?
N5B C16B 1.471(6) . ?
N5B C19B 1.460(8) . ?
N5B C18B 1.446(7) . ?
C24A C25A 1.397(5) . ?
C7A C6A 1.448(5) . ?
C7A C8A 1.430(5) . ?
C7A C16A 1.505(5) . ?
C6A C10A 1.432(5) . ?
C11A H11A 0.9500 . ?
C11A C12A 1.419(6) . ?
C11A C15A 1.430(6) . ?
C8A H8A 0.9500 . ?
C8A C9A 1.421(5) . ?
C25A H25A 0.9500 . ?
C25A C26A 1.391(5) . ?
C9B H9B 0.9500 . ?
C9B C10B 1.420(5) . ?
C9B C8B 1.424(6) . ?
C29B H29B 0.9500 . ?
C29B C24B 1.390(6) . ?
C29B C28B 1.388(7) . ?
C9A H9A 0.9500 . ?
C9A C10A 1.423(5) . ?
C28A H28A 0.9500 . ?
C28A C27A 1.385(6) . ?
C26A H26A 0.9500 . ?
C26A C27A 1.393(6) . ?
C17A H17D 0.9800 . ?
C17A H17E 0.9800 . ?
C17A H17F 0.9800 . ?
C17A C16A 1.528(5) . ?
C6B C10B 1.439(5) . ?
C6B C7B 1.442(5) . ?
C10A H10A 0.9500 . ?
C18A H18D 0.9800 . ?
C18A H18E 0.9800 . ?
C18A H18F 0.9800 . ?
C12A H12A 0.9500 . ?
C12A C13A 1.431(6) . ?
C16A H16A 1.0000 . ?
C11B H11B 0.9500 . ?
C11B C12B 1.423(7) . ?
C11B C15B 1.415(6) . ?
C10B H10B 0.9500 . ?
C8B H8B 0.9500 . ?
C8B C7B 1.425(5) . ?
C7B C16B 1.511(6) . ?
C20A H20C 0.9900 . ?
C20A H20D 0.9900 . ?
C20A C21A 1.501(6) . ?
C20B H20A 0.9900 . ?
C20B H20B 0.9900 . ?
C20B C21B 1.506(8) . ?
C16B H16B 1.0000 . ?
C16B C17B 1.530(6) . ?
C14A H14A 0.9500 . ?
C14A C15A 1.425(6) . ?
C14A C13A 1.420(6) . ?
C15A H15A 0.9500 . ?
C12B H12B 0.9500 . ?
C12B C13B 1.417(7) . ?
C14B H14B 0.9500 . ?
C14B C15B 1.419(6) . ?
C14B C13B 1.421(7) . ?
C13A H13A 0.9500 . ?
C17B H17A 0.9800 . ?
C17B H17B 0.9800 . ?
C17B H17C 0.9800 . ?
C24B C25B 1.401(6) . ?
C27A H27A 0.9500 . ?
C15B H15B 0.9500 . ?
C22A H22E 0.9900 . ?
C22A H22F 0.9900 . ?
C22A C23A 1.524(6) . ?
C28B H28B 0.9500 . ?
C28B C27B 1.383(7) . ?
C13B H13B 0.9500 . ?
C25B H25B 0.9500 . ?
C25B C26B 1.386(7) . ?
C19A H19D 0.9800 . ?
C19A H19E 0.9800 . ?
C19A H19F 0.9800 . ?
C27B H27B 0.9500 . ?
C27B C26B 1.388(8) . ?
C23A H23G 0.9800 . ?
C23A H23H 0.9800 . ?
C23A H23I 0.9800 . ?
C26B H26B 0.9500 . ?
C19B H19A 0.9800 . ?
C19B H19B 0.9800 . ?
C19B H19C 0.9800 . ?
C21A H21D 0.9800 . ?
C21A H21E 0.9800 . ?
C21A H21F 0.9800 . ?
C22B H22A 0.9900 . ?
C22B H22B 0.9900 . ?
C22B C23B 1.521(11) . ?
C21B H21A 0.9800 . ?
C21B H21B 0.9800 . ?
C21B H21C 0.9800 . ?
C23B H23A 0.9800 . ?
C23B H23B 0.9800 . ?
C23B H23C 0.9800 . ?
C18B H18A 0.9800 . ?
C18B H18B 0.9800 . ?
C18B H18C 0.9800 . ?
C22C H22C 0.9900 . ?
C22C H22D 0.9900 . ?
C22C C23C 1.51(3) . ?
C23C H23D 0.9800 . ?
C23C H23E 0.9800 . ?
C23C H23F 0.9800 . ?

loop_
_geom_torsion_atom_site_label_1
_geom_torsion_atom_site_label_2
_geom_torsion_atom_site_label_3
_geom_torsion_atom_site_label_4
_geom_torsion
_geom_torsion_site_symmetry_1
_geom_torsion_site_symmetry_2
_geom_torsion_site_symmetry_3
_geom_torsion_site_symmetry_4
_geom_torsion_publ_flag
Fe1A C7A C6A P2A 124.4(3) . . . . ?
Fe1A C7A C6A C10A -59.1(2) . . . . ?
Fe1A C7A C8A C9A 59.1(2) . . . . ?
Fe1A C7A C16A N5A -154.3(3) . . . . ?
Fe1A C7A C16A C17A 78.0(4) . . . . ?
Fe1A C6A C10A C9A -59.1(3) . . . . ?
Fe1A C11A C12A C13A -58.9(3) . . . . ?
Fe1A C11A C15A C14A 58.7(3) . . . . ?
Fe1A C8A C9A C10A 59.1(2) . . . . ?
Fe1A C9A C10A C6A 59.0(3) . . . . ?
Fe1A C12A C13A C14A -60.2(3) . . . . ?
Fe1A C14A C15A C11A -58.9(3) . . . . ?
Fe1A C14A C13A C12A 60.1(3) . . . . ?
Fe1B C9B C10B C6B 59.3(3) . . . . ?
Fe1B C9B C8B C7B -59.1(3) . . . . ?
Fe1B C6B C10B C9B -59.5(3) . . . . ?
Fe1B C6B C7B C8B 58.8(3) . . . . ?
Fe1B C6B C7B C16B -125.8(4) . . . . ?
Fe1B C11B C12B C13B -60.0(3) . . . . ?
Fe1B C11B C15B C14B 59.3(3) . . . . ?
Fe1B C8B C7B C6B -58.6(3) . . . . ?
Fe1B C8B C7B C16B 126.1(4) . . . . ?
Fe1B C7B C16B N5B -172.1(3) . . . . ?
Fe1B C7B C16B C17B 60.1(5) . . . . ?
Fe1B C12B C13B C14B -59.1(3) . . . . ?
Fe1B C14B C15B C11B -59.4(3) . . . . ?
Fe1B C14B C13B C12B 59.0(3) . . . . ?
P2A N4A C20A C21A 126.0(4) . . . . ?
P2A N4A C22A C23A 88.4(4) . . . . ?
P2A C24A C25A C26A -178.8(3) . . . . ?
P2A C6A C10A Fe1A -125.1(3) . . . . ?
P2A C6A C10A C9A 175.8(3) . . . . ?
P2B N4B C20B C21B -110.5(5) . . . . ?
P2B N4B C22B C23B -130.9(5) . . . . ?
P2B N4B C22C C23C 151.0(15) . . . . ?
P2B C6B C10B Fe1B -119.8(3) . . . . ?
P2B C6B C10B C9B -179.2(3) . . . . ?
P2B C6B C7B Fe1B 120.2(3) . . . . ?
P2B C6B C7B C8B 179.1(3) . . . . ?
P2B C6B C7B C16B -5.5(6) . . . . ?
P2B C24B C25B C26B 178.9(4) . . . . ?
O3A P2A N4A C20A 93.5(3) . . . . ?
O3A P2A N4A C22A -60.8(3) . . . . ?
O3A P2A C24A C29A -11.7(4) . . . . ?
O3A P2A C24A C25A 167.0(3) . . . . ?
O3A P2A C6A Fe1A 46.0(3) . . . . ?
O3A P2A C6A C7A -44.0(3) . . . . ?
O3A P2A C6A C10A 140.3(3) . . . . ?
O3B P2B N4B C20B 161.3(3) . . . . ?
O3B P2B N4B C22B -14.3(5) . . . . ?
O3B P2B N4B C22C -51.6(11) . . . . ?
O3B P2B C6B Fe1B 39.5(3) . . . . ?
O3B P2B C6B C10B 127.9(3) . . . . ?
O3B P2B C6B C7B -51.0(4) . . . . ?
O3B P2B C24B C29B 145.9(4) . . . . ?
O3B P2B C24B C25B -33.5(4) . . . . ?
N4A P2A C24A C29A 115.1(3) . . . . ?
N4A P2A C24A C25A -66.2(3) . . . . ?
N4A P2A C6A Fe1A -82.7(3) . . . . ?
N4A P2A C6A C7A -172.6(3) . . . . ?
N4A P2A C6A C10A 11.6(4) . . . . ?
N4B P2B C6B Fe1B -85.5(3) . . . . ?
N4B P2B C6B C10B 2.9(4) . . . . ?
N4B P2B C6B C7B -176.0(3) . . . . ?
N4B P2B C24B C29B -91.0(4) . . . . ?
N4B P2B C24B C25B 89.7(4) . . . . ?
C29A C24A C25A C26A -0.1(6) . . . . ?
C29A C28A C27A C26A -0.2(7) . . . . ?
C24A P2A N4A C20A -29.7(3) . . . . ?
C24A P2A N4A C22A 176.0(3) . . . . ?
C24A P2A C6A Fe1A 168.4(2) . . . . ?
C24A P2A C6A C7A 78.5(3) . . . . ?
C24A P2A C6A C10A -97.3(3) . . . . ?
C24A C29A C28A C27A -0.2(6) . . . . ?
C24A C25A C26A C27A -0.3(6) . . . . ?
C7A C6A C10A Fe1A 58.6(2) . . . . ?
C7A C6A C10A C9A -0.5(4) . . . . ?
C7A C8A C9A Fe1A -58.6(2) . . . . ?
C7A C8A C9A C10A 0.5(4) . . . . ?
C6A P2A N4A C20A -140.4(3) . . . . ?
C6A P2A N4A C22A 65.3(3) . . . . ?
C6A P2A C24A C29A -135.1(3) . . . . ?
C6A P2A C24A C25A 43.6(4) . . . . ?
C6A C7A C8A Fe1A -60.0(2) . . . . ?
C6A C7A C8A C9A -0.8(4) . . . . ?
C6A C7A C16A N5A -63.1(4) . . . . ?
C6A C7A C16A C17A 169.2(3) . . . . ?
C11A C12A C13A Fe1A 59.6(3) . . . . ?
C11A C12A C13A C14A -0.6(4) . . . . ?
C8A C7A C6A Fe1A 59.9(2) . . . . ?
C8A C7A C6A P2A -175.7(3) . . . . ?
C8A C7A C6A C10A 0.8(4) . . . . ?
C8A C7A C16A N5A 112.2(4) . . . . ?
C8A C7A C16A C17A -15.4(5) . . . . ?
C8A C9A C10A Fe1A -59.0(2) . . . . ?
C8A C9A C10A C6A 0.0(4) . . . . ?
C25A C26A C27A C28A 0.5(6) . . . . ?
C9B C8B C7B Fe1B 58.7(3) . . . . ?
C9B C8B C7B C6B 0.2(4) . . . . ?
C9B C8B C7B C16B -175.1(4) . . . . ?
C29B C24B C25B C26B -0.5(7) . . . . ?
C29B C28B C27B C26B -0.6(8) . . . . ?
C28A C29A C24A P2A 179.1(3) . . . . ?
C28A C29A C24A C25A 0.4(6) . . . . ?
C6B P2B N4B C20B -72.9(4) . . . . ?
C6B P2B N4B C22B 111.5(5) . . . . ?
C6B P2B N4B C22C 74.3(11) . . . . ?
C6B P2B C24B C29B 21.5(4) . . . . ?
C6B P2B C24B C25B -157.8(3) . . . . ?
C6B C7B C16B N5B -80.5(5) . . . . ?
C6B C7B C16B C17B 151.7(4) . . . . ?
C18A N5A C16A C7A 165.8(3) . . . . ?
C18A N5A C16A C17A -68.1(4) . . . . ?
C12A C11A C15A Fe1A -59.1(3) . . . . ?
C12A C11A C15A C14A -0.3(4) . . . . ?
C16A C7A C6A Fe1A -124.0(3) . . . . ?
C16A C7A C6A P2A 0.5(5) . . . . ?
C16A C7A C6A C10A 177.0(3) . . . . ?
C16A C7A C8A Fe1A 124.1(4) . . . . ?
C16A C7A C8A C9A -176.8(3) . . . . ?
C11B C12B C13B Fe1B 59.9(3) . . . . ?
C11B C12B C13B C14B 0.7(5) . . . . ?
C10B C9B C8B Fe1B 58.9(3) . . . . ?
C10B C9B C8B C7B -0.2(4) . . . . ?
C10B C6B C7B Fe1B -58.9(3) . . . . ?
C10B C6B C7B C8B 0.0(4) . . . . ?
C10B C6B C7B C16B 175.4(4) . . . . ?
C8B C9B C10B Fe1B -59.1(3) . . . . ?
C8B C9B C10B C6B 0.2(4) . . . . ?
C8B C7B C16B N5B 94.0(5) . . . . ?
C8B C7B C16B C17B -33.8(6) . . . . ?
C7B C6B C10B Fe1B 59.3(3) . . . . ?
C7B C6B C10B C9B -0.1(4) . . . . ?
C20A N4A C22A C23A -68.1(5) . . . . ?
C20B N4B C22B C23B 53.3(8) . . . . ?
C20B N4B C22C C23C -59(2) . . . . ?
C15A C11A C12A Fe1A 59.5(3) . . . . ?
C15A C11A C12A C13A 0.6(4) . . . . ?
C15A C14A C13A Fe1A -59.6(3) . . . . ?
C15A C14A C13A C12A 0.4(4) . . . . ?
C12B C11B C15B Fe1B -59.0(3) . . . . ?
C12B C11B C15B C14B 0.4(5) . . . . ?
C13A C14A C15A Fe1A 58.9(3) . . . . ?
C13A C14A C15A C11A -0.1(4) . . . . ?
C24B P2B N4B C20B 38.3(4) . . . . ?
C24B P2B N4B C22B -137.3(5) . . . . ?
C24B P2B N4B C22C -174.5(11) . . . . ?
C24B P2B C6B Fe1B 162.9(2) . . . . ?
C24B P2B C6B C10B -108.7(3) . . . . ?
C24B P2B C6B C7B 72.3(4) . . . . ?
C24B C29B C28B C27B 0.0(8) . . . . ?
C24B C25B C26B C27B -0.2(8) . . . . ?
C15B C11B C12B Fe1B 59.3(3) . . . . ?
C15B C11B C12B C13B -0.7(5) . . . . ?
C15B C14B C13B Fe1B -59.5(3) . . . . ?
C15B C14B C13B C12B -0.5(5) . . . . ?
C22A N4A C20A C21A -78.9(4) . . . . ?
C28B C29B C24B P2B -178.8(4) . . . . ?
C28B C29B C24B C25B 0.6(7) . . . . ?
C28B C27B C26B C25B 0.7(8) . . . . ?
C13B C14B C15B Fe1B 59.5(3) . . . . ?
C13B C14B C15B C11B 0.1(5) . . . . ?
C19A N5A C16A C7A -63.6(4) . . . . ?
C19A N5A C16A C17A 62.5(4) . . . . ?
C19B N5B C16B C7B -75.7(5) . . . . ?
C19B N5B C16B C17B 51.5(6) . . . . ?
C22B N4B C20B C21B 65.3(7) . . . . ?
C18B N5B C16B C7B 154.8(4) . . . . ?
C18B N5B C16B C17B -78.0(6) . . . . ?
C22C N4B C20B C21B 101.3(12) . . . . ?
